data_7022248
loop_
_publ_author_name
'Tanaka, Shinji'
'Mashima, Kazushi'

_publ_section_title
;
 Unique stepwise substitution reaction of a mono(guanidinate)tetraplatinum
 complex with amidines, giving mono(amidinate)tetraplatinum complexes
 through mixed-ligand intermediate complexes.
;
_journal_issue 8
_journal_name_full 'Dalton transactions (Cambridge, England : 2003)'
_journal_page_first 2831
_journal_page_last 2840
_journal_paper_doi 10.1039/c2dt32136j
_journal_volume 42
_journal_year 2013
_chemical_formula_moiety 'C87.64 H111.60 Cl9 N4 O28.66 Pt8'
_chemical_formula_sum 'C87.64 H111.6 Cl9 N4 O28.66 Pt8'
_chemical_formula_weight 3559.49
_space_group_IT_number 2
_symmetry_cell_setting triclinic
_symmetry_Int_Tables_number 2
_symmetry_space_group_name_Hall '-P 1'
_symmetry_space_group_name_H-M 'P -1'
_atom_sites_solution_hydrogens geom
_atom_sites_solution_primary direct
_atom_sites_solution_secondary difmap
_cell_angle_alpha 64.852(2)
_cell_angle_beta 80.337(2)
_cell_angle_gamma 82.213(2)
_cell_formula_units_Z 1
_cell_length_a 12.3807(7)
_cell_length_b 15.6662(9)
_cell_length_c 18.7973(11)
_cell_measurement_reflns_used 29930
_cell_measurement_temperature 113
_cell_measurement_theta_max 27.49
_cell_measurement_theta_min 3.03
_cell_volume 3245.1(3)
_computing_cell_refinement 'RAPID AUTO'
_computing_data_collection 'RAPID AUTO (Rigaku, ????)'
_computing_data_reduction 'RAPID AUTO'
_computing_molecular_graphics 'CrystalStructure 4.0'
_computing_publication_material 'CrystalStructure 4.0 (Rigaku, 2010)'
_computing_structure_refinement 'SHELXL97 (Sheldrick, 2008)'
_computing_structure_solution 'SIR92 (Altomare, et al., 1994)'
_diffrn_ambient_temperature 113
_diffrn_detector_area_resol_mean 10.000
_diffrn_measured_fraction_theta_full 0.984
_diffrn_measured_fraction_theta_max 0.984
_diffrn_measurement_device_type 'Rigaku R-AXIS RAPID'
_diffrn_measurement_method \w
_diffrn_radiation_type 'Mo K\a'
_diffrn_radiation_wavelength 0.71075
_diffrn_reflns_av_R_equivalents 0.1335
_diffrn_reflns_limit_h_max 15
_diffrn_reflns_limit_h_min -16
_diffrn_reflns_limit_k_max 20
_diffrn_reflns_limit_k_min -20
_diffrn_reflns_limit_l_max 24
_diffrn_reflns_limit_l_min -24
_diffrn_reflns_number 50725
_diffrn_reflns_theta_full 27.50
_diffrn_reflns_theta_max 27.50
_diffrn_standards_number 0
_exptl_absorpt_coefficient_mu 8.797
_exptl_absorpt_correction_T_max 0.644
_exptl_absorpt_correction_T_min 0.079
_exptl_absorpt_correction_type multi-scan
_exptl_absorpt_process_details 'ABSCOR (Rigaku, 1995)'
_exptl_crystal_colour red
_exptl_crystal_density_diffrn 1.821
_exptl_crystal_density_method 'not measured'
_exptl_crystal_description platelet
_exptl_crystal_F_000 1671.72
_exptl_crystal_size_max 0.220
_exptl_crystal_size_mid 0.200
_exptl_crystal_size_min 0.050
_refine_diff_density_max 4.220
_refine_diff_density_min -3.650
_refine_ls_extinction_method none
_refine_ls_goodness_of_fit_ref 1.108
_refine_ls_hydrogen_treatment constr
_refine_ls_number_parameters 647
_refine_ls_number_reflns 14665
_refine_ls_number_restraints 74
_refine_ls_R_factor_gt 0.0863
_refine_ls_shift/su_max 0.000
_refine_ls_structure_factor_coef Fsqd
_refine_ls_weighting_details 'w = 1/[\s^2^(Fo^2^)+(0.1000P)^2^+33.0000P] where P=(Fo^2^+2Fc^2^)/3'
_refine_ls_weighting_scheme calc
_refine_ls_wR_factor_ref 0.2435
_reflns_number_gt 9927
_reflns_number_total 14665
_reflns_threshold_expression F^2^>2.0\s(F^2^)
_cod_data_source_file c2dt32136j.txt
_cod_data_source_block complex_13
_cod_original_cell_volume 3245.0(4)
_cod_original_formula_sum 'C87.64 H111.60 Cl9 N4 O28.66 Pt8'
_cod_database_code 7022248

loop_
_symmetry_equiv_pos_site_id
_symmetry_equiv_pos_as_xyz
1 +X,+Y,+Z
2 -X,-Y,-Z

loop_
_atom_site_label
_atom_site_type_symbol
_atom_site_fract_x
_atom_site_fract_y
_atom_site_fract_z
_atom_site_U_iso_or_equiv
_atom_site_adp_type
_atom_site_occupancy
_atom_site_symmetry_multiplicity
_atom_site_calc_flag
_atom_site_refinement_flags
Pt1 Pt 0.40357(5) 0.17550(4) 0.10304(3) 0.03750(17) Uani 1.0 2 d .
Pt2 Pt 0.53782(5) 0.15242(5) 0.19644(3) 0.03997(18) Uani 1.0 2 d .
Pt3 Pt 0.68437(5) 0.21357(5) 0.08065(4) 0.0446(2) Uani 1.0 2 d .
Pt4 Pt 0.53906(5) 0.27051(5) -0.00949(4) 0.04356(19) Uani 1.0 2 d .
Cl1 Cl 0.3729(6) 0.4989(5) 0.3024(4) 0.095(2) Uani 1.0 2 d .
Cl2 Cl 0.5482(6) 0.6034(7) 0.2998(4) 0.111(3) Uani 1.0 2 d .
Cl3 Cl 0.3380(6) 0.7015(5) 0.2579(5) 0.106(3) Uani 1.0 2 d .
Cl4 Cl 0.8766(14) 0.3114(13) 0.2311(9) 0.144(7) Uiso 0.5000 2 d .
Cl5 Cl 0.8855(14) 0.4741(12) 0.0790(10) 0.145(7) Uiso 0.5000 2 d .
Cl6 Cl 1.0675(12) 0.3359(13) 0.1187(10) 0.132(6) Uiso 0.5000 2 d .
O1 O 0.4097(10) 0.3081(9) -0.0861(7) 0.054(3) Uani 1.0 2 d .
O2 O 0.3027(9) 0.1994(8) 0.0098(6) 0.044(3) Uani 1.0 2 d .
O3 O 0.6701(9) 0.1157(10) 0.2678(7) 0.056(4) Uani 1.0 2 d .
O4 O 0.8021(9) 0.1503(10) 0.1621(8) 0.058(4) Uani 1.0 2 d .
O5 O 0.8027(9) 0.2864(10) -0.0235(8) 0.051(3) Uani 1.0 2 d .
O6 O 0.6644(11) 0.3573(9) -0.1033(8) 0.062(4) Uani 1.0 2 d .
O7 O 0.4638(9) 0.0501(8) 0.1058(6) 0.039(3) Uani 1.0 2 d .
O8 O 0.5547(8) 0.0184(8) 0.2101(6) 0.043(3) Uani 1.0 2 d .
O9 O 0.5207(8) 0.2846(8) 0.1910(7) 0.047(3) Uani 1.0 2 d .
O10 O 0.6737(9) 0.3273(9) 0.1044(8) 0.055(4) Uani 1.0 2 d .
O11 O 0.7087(8) 0.1009(8) 0.0533(7) 0.043(3) Uani 1.0 2 d .
O12 O 0.5978(9) 0.1672(8) -0.0430(6) 0.042(3) Uani 1.0 2 d .
O13 O 0.4750(10) 0.3804(8) 0.0175(7) 0.055(4) Uani 1.0 2 d .
O14 O 0.3336(9) 0.2976(9) 0.1017(7) 0.051(3) Uani 1.0 2 d .
O15 O 0.125(3) 0.694(3) 0.464(3) 0.079(11) Uani 0.3300 2 d .
N1 N 0.2956(10) 0.1024(10) 0.2069(8) 0.041(3) Uani 1.0 2 d .
N2 N 0.4037(9) 0.1234(10) 0.2870(8) 0.040(4) Uani 1.0 2 d .
C1 C 0.3127(12) 0.1007(11) 0.2751(8) 0.033(3) Uani 1.0 2 d .
C2 C 0.2188(13) 0.0713(13) 0.3426(9) 0.047(4) Uani 1.0 2 d .
C3 C 0.1147(12) 0.1229(14) 0.3323(10) 0.055(5) Uani 1.0 2 d .
C4 C 0.0323(13) 0.0936(15) 0.3975(9) 0.053(5) Uani 1.0 2 d .
C5 C 0.0472(13) 0.0153(13) 0.4665(8) 0.044(4) Uani 1.0 2 d .
C6 C 0.1498(13) -0.0353(15) 0.4752(11) 0.059(5) Uani 1.0 2 d .
C7 C 0.2327(14) -0.0054(15) 0.4132(10) 0.058(5) Uani 1.0 2 d .
C8 C 0.4054(12) 0.1499(12) 0.3493(8) 0.039(4) Uani 1.0 2 d .
C9 C 0.3301(14) 0.2236(12) 0.3587(9) 0.046(4) Uani 1.0 2 d .
C10 C 0.3358(15) 0.2448(14) 0.4214(11) 0.057(5) Uani 1.0 2 d .
C11 C 0.4120(17) 0.1994(16) 0.4761(11) 0.063(6) Uani 1.0 2 d .
C12 C 0.4845(16) 0.1315(16) 0.4639(11) 0.063(5) Uani 1.0 2 d .
C13 C 0.4806(14) 0.1083(13) 0.4017(9) 0.051(5) Uani 1.0 2 d .
C14 C 0.410(2) 0.2270(17) 0.5469(13) 0.079(7) Uani 1.0 2 d .
C15 C 0.504(3) 0.1795(19) 0.5929(13) 0.097(9) Uani 1.0 2 d .
C16 C 0.417(4) 0.3341(19) 0.5166(16) 0.18(2) Uani 1.0 2 d .
C17 C 0.311(3) 0.187(3) 0.6057(16) 0.159(16) Uani 1.0 2 d .
C18 C 0.2193(12) 0.0446(11) 0.2024(8) 0.038(4) Uani 1.0 2 d .
C19 C 0.1371(12) 0.0867(12) 0.1508(9) 0.040(4) Uani 1.0 2 d .
C20 C 0.0635(12) 0.0296(14) 0.1454(10) 0.048(5) Uani 1.0 2 d .
C21 C 0.0673(12) -0.0677(12) 0.1901(9) 0.040(4) Uani 1.0 2 d .
C22 C 0.1477(13) -0.1056(12) 0.2412(10) 0.047(4) Uani 1.0 2 d .
C23 C 0.2212(12) -0.0518(13) 0.2462(9) 0.045(4) Uani 1.0 2 d .
C24 C -0.0135(14) -0.1267(15) 0.1770(11) 0.056(5) Uani 1.0 2 d .
C25 C -0.1278(17) -0.0842(19) 0.1786(18) 0.099(9) Uani 1.0 2 d .
C26 C -0.014(2) -0.2283(18) 0.2475(16) 0.101(9) Uani 1.0 2 d .
C27 C 0.035(2) -0.1377(19) 0.1023(14) 0.097(9) Uani 1.0 2 d .
C28 C 0.3220(14) 0.2604(12) -0.0577(10) 0.045(4) Uani 1.0 2 d .
C29 C 0.2393(15) 0.2869(15) -0.1137(11) 0.062(5) Uani 1.0 2 d .
C30 C 0.7678(13) 0.1171(17) 0.2353(12) 0.064(6) Uani 1.0 2 d .
C31 C 0.8518(15) 0.072(3) 0.2935(14) 0.107(11) Uani 1.0 2 d .
C32 C 0.7657(16) 0.3386(15) -0.0838(14) 0.063(6) Uani 1.0 2 d .
C33 C 0.8452(14) 0.4007(14) -0.1554(12) 0.068(6) Uani 1.0 2 d .
C34 C 0.5215(14) -0.0072(11) 0.1607(9) 0.041(4) Uani 1.0 2 d .
C35 C 0.5464(13) -0.1063(12) 0.1704(11) 0.051(5) Uani 1.0 2 d .
C36 C 0.5949(16) 0.3419(14) 0.1507(11) 0.057(5) Uani 1.0 2 d .
C37 C 0.5865(17) 0.4316(14) 0.1613(13) 0.069(6) Uani 1.0 2 d .
C38 C 0.6669(14) 0.1026(13) -0.0048(9) 0.044(4) Uani 1.0 2 d .
C39 C 0.7036(15) 0.0217(13) -0.0266(10) 0.056(5) Uani 1.0 2 d .
C40 C 0.3865(14) 0.3740(12) 0.0636(10) 0.050(5) Uani 1.0 2 d .
C41 C 0.3359(16) 0.4584(13) 0.0737(14) 0.081(8) Uani 1.0 2 d .
C42 C 0.4345(16) 0.6092(14) 0.2550(12) 0.063(5) Uani 1.0 2 d .
C43 C 0.241(4) 0.681(4) 0.459(4) 0.093(14) Uani 0.3300 2 d .
C44 C 0.288(5) 0.579(4) 0.479(4) 0.098(19) Uani 0.3300 2 d .
C45 C 0.065(4) 0.777(3) 0.464(4) 0.086(14) Uani 0.3300 2 d .
C46 C -0.059(4) 0.779(5) 0.468(4) 0.095(17) Uani 0.3300 2 d .
C47 C 0.9270(17) 0.3596(17) 0.1414(13) 0.052(9) Uiso 0.5000 2 d .
H3 H 0.1014 0.1747 0.2837 0.0660 Uiso 1.0 2 calc R
H4 H -0.0364 0.1295 0.3936 0.0637 Uiso 1.0 2 calc R
H6 H 0.1621 -0.0890 0.5228 0.0714 Uiso 1.0 2 calc R
H7 H 0.3027 -0.0392 0.4193 0.0691 Uiso 1.0 2 calc R
H9 H 0.2780 0.2565 0.3226 0.0550 Uiso 1.0 2 calc R
H10 H 0.2854 0.2929 0.4283 0.0688 Uiso 1.0 2 calc R
H12 H 0.5383 0.1000 0.4989 0.0754 Uiso 1.0 2 calc R
H13 H 0.5327 0.0611 0.3948 0.0607 Uiso 1.0 2 calc R
H15A H 0.5048 0.1110 0.6102 0.1162 Uiso 1.0 2 calc R
H15B H 0.4965 0.1941 0.6394 0.1162 Uiso 1.0 2 calc R
H15C H 0.5730 0.2022 0.5596 0.1162 Uiso 1.0 2 calc R
H16A H 0.4186 0.3502 0.5614 0.2218 Uiso 1.0 2 calc R
H16B H 0.3532 0.3675 0.4893 0.2218 Uiso 1.0 2 calc R
H16C H 0.4845 0.3530 0.4797 0.2218 Uiso 1.0 2 calc R
H17A H 0.3098 0.2003 0.6522 0.1905 Uiso 1.0 2 calc R
H17B H 0.3141 0.1183 0.6221 0.1905 Uiso 1.0 2 calc R
H17C H 0.2436 0.2160 0.5809 0.1905 Uiso 1.0 2 calc R
H19 H 0.1319 0.1531 0.1202 0.0483 Uiso 1.0 2 calc R
H20 H 0.0095 0.0582 0.1101 0.0574 Uiso 1.0 2 calc R
H22 H 0.1513 -0.1715 0.2739 0.0561 Uiso 1.0 2 calc R
H23 H 0.2757 -0.0816 0.2809 0.0539 Uiso 1.0 2 calc R
H25A H -0.1763 -0.1231 0.1707 0.1194 Uiso 1.0 2 calc R
H25B H -0.1313 -0.0203 0.1363 0.1194 Uiso 1.0 2 calc R
H25C H -0.1515 -0.0811 0.2300 0.1194 Uiso 1.0 2 calc R
H26A H -0.0653 -0.2657 0.2405 0.1207 Uiso 1.0 2 calc R
H26B H -0.0369 -0.2223 0.2978 0.1207 Uiso 1.0 2 calc R
H26C H 0.0601 -0.2598 0.2480 0.1207 Uiso 1.0 2 calc R
H27A H 0.0384 -0.0753 0.0579 0.1169 Uiso 1.0 2 calc R
H27B H -0.0106 -0.1766 0.0920 0.1169 Uiso 1.0 2 calc R
H27C H 0.1095 -0.1685 0.1084 0.1169 Uiso 1.0 2 calc R
H29A H 0.1701 0.3101 -0.0918 0.0741 Uiso 1.0 2 calc R
H29B H 0.2270 0.2314 -0.1219 0.0741 Uiso 1.0 2 calc R
H29C H 0.2662 0.3367 -0.1645 0.0741 Uiso 1.0 2 calc R
H31A H 0.8382 0.0054 0.3255 0.1282 Uiso 1.0 2 calc R
H31B H 0.8458 0.1052 0.3282 0.1282 Uiso 1.0 2 calc R
H31C H 0.9258 0.0766 0.2643 0.1282 Uiso 1.0 2 calc R
H33A H 0.9018 0.3598 -0.1712 0.0810 Uiso 1.0 2 calc R
H33B H 0.8802 0.4418 -0.1401 0.0810 Uiso 1.0 2 calc R
H33C H 0.8038 0.4396 -0.1999 0.0810 Uiso 1.0 2 calc R
H35A H 0.5130 -0.1488 0.2226 0.0616 Uiso 1.0 2 calc R
H35B H 0.6262 -0.1206 0.1660 0.0616 Uiso 1.0 2 calc R
H35C H 0.5167 -0.1152 0.1291 0.0616 Uiso 1.0 2 calc R
H37A H 0.5780 0.4854 0.1105 0.0831 Uiso 1.0 2 calc R
H37B H 0.6532 0.4360 0.1808 0.0831 Uiso 1.0 2 calc R
H37C H 0.5226 0.4324 0.1998 0.0831 Uiso 1.0 2 calc R
H39A H 0.6840 -0.0374 0.0186 0.0670 Uiso 1.0 2 calc R
H39B H 0.7834 0.0200 -0.0410 0.0670 Uiso 1.0 2 calc R
H39C H 0.6676 0.0290 -0.0717 0.0670 Uiso 1.0 2 calc R
H41A H 0.3179 0.5071 0.0225 0.0968 Uiso 1.0 2 calc R
H41B H 0.3872 0.4822 0.0943 0.0968 Uiso 1.0 2 calc R
H41C H 0.2687 0.4428 0.1111 0.0968 Uiso 1.0 2 calc R
H42 H 0.4594 0.6212 0.1984 0.0751 Uiso 1.0 2 calc R
H43A H 0.2657 0.7036 0.4946 0.1120 Uiso 0.3300 2 calc R
H43B H 0.2719 0.7209 0.4039 0.1120 Uiso 0.3300 2 calc R
H44A H 0.2666 0.5560 0.4428 0.1172 Uiso 0.3300 2 calc R
H44B H 0.2604 0.5386 0.5336 0.1172 Uiso 0.3300 2 calc R
H44C H 0.3688 0.5765 0.4738 0.1172 Uiso 0.3300 2 calc R
H45A H 0.0916 0.8313 0.4158 0.1031 Uiso 0.3300 2 calc R
H45B H 0.0811 0.7865 0.5102 0.1031 Uiso 0.3300 2 calc R
H46A H -0.0879 0.7273 0.5171 0.1136 Uiso 0.3300 2 calc R
H46B H -0.0773 0.7722 0.4224 0.1136 Uiso 0.3300 2 calc R
H46C H -0.0930 0.8397 0.4683 0.1136 Uiso 0.3300 2 calc R
H47 H 0.8955 0.3224 0.1188 0.0731 Uani 0.5000 2 calc R

loop_
_atom_site_aniso_label
_atom_site_aniso_U_11
_atom_site_aniso_U_22
_atom_site_aniso_U_33
_atom_site_aniso_U_12
_atom_site_aniso_U_13
_atom_site_aniso_U_23
Pt1 0.0386(4) 0.0458(4) 0.0298(3) -0.0125(3) 0.0089(3) -0.0193(3)
Pt2 0.0368(4) 0.0557(4) 0.0360(4) -0.0133(3) 0.0088(3) -0.0290(3)
Pt3 0.0392(4) 0.0593(5) 0.0467(4) -0.0167(3) 0.0149(3) -0.0360(4)
Pt4 0.0452(4) 0.0456(4) 0.0377(4) -0.0135(3) 0.0146(3) -0.0193(3)
Cl1 0.125(6) 0.070(4) 0.073(4) -0.025(4) 0.032(4) -0.026(3)
Cl2 0.109(5) 0.163(8) 0.066(4) -0.041(5) 0.000(4) -0.045(5)
Cl3 0.122(6) 0.078(5) 0.120(6) -0.009(4) 0.033(5) -0.058(5)
O1 0.051(7) 0.058(8) 0.040(7) 0.002(6) 0.007(6) -0.015(6)
O2 0.053(7) 0.054(7) 0.020(5) -0.014(6) 0.005(5) -0.009(5)
O3 0.048(7) 0.087(10) 0.055(7) -0.004(7) 0.008(6) -0.055(8)
O4 0.041(6) 0.092(10) 0.073(9) -0.008(7) 0.007(6) -0.067(8)
O5 0.041(7) 0.066(9) 0.048(8) -0.006(6) 0.009(6) -0.028(7)
O6 0.064(9) 0.051(8) 0.060(8) -0.015(7) 0.022(7) -0.021(7)
O7 0.052(6) 0.044(7) 0.024(5) -0.011(5) 0.003(5) -0.017(5)
O8 0.038(6) 0.063(8) 0.035(6) -0.018(6) 0.009(5) -0.028(6)
O9 0.032(6) 0.059(8) 0.058(7) -0.017(6) 0.015(5) -0.034(7)
O10 0.043(6) 0.055(8) 0.078(9) -0.021(6) 0.018(6) -0.042(7)
O11 0.036(6) 0.059(7) 0.048(7) 0.004(5) -0.002(5) -0.039(6)
O12 0.045(6) 0.045(7) 0.033(6) -0.015(6) 0.013(5) -0.016(5)
O13 0.059(7) 0.033(6) 0.065(8) -0.022(6) 0.030(6) -0.021(6)
O14 0.043(6) 0.060(8) 0.050(7) -0.012(6) 0.021(6) -0.029(6)
O15 0.13(3) 0.07(2) 0.058(19) -0.04(2) 0.00(2) -0.047(18)
N1 0.039(7) 0.056(9) 0.037(7) -0.022(7) 0.004(6) -0.026(7)
N2 0.021(6) 0.070(9) 0.045(8) -0.019(6) 0.008(5) -0.039(7)
C1 0.037(8) 0.039(8) 0.013(6) -0.001(7) 0.008(6) -0.005(6)
C2 0.040(9) 0.066(12) 0.037(9) -0.019(8) 0.011(7) -0.025(9)
C3 0.031(8) 0.073(13) 0.044(10) 0.001(9) 0.010(7) -0.015(9)
C4 0.038(9) 0.099(15) 0.027(8) -0.006(9) 0.007(7) -0.034(10)
C5 0.046(9) 0.068(11) 0.024(8) -0.024(9) 0.011(7) -0.024(8)
C6 0.035(9) 0.087(15) 0.047(10) -0.025(9) 0.018(8) -0.021(10)
C7 0.041(9) 0.078(14) 0.036(10) 0.000(9) 0.002(8) -0.011(10)
C8 0.042(8) 0.056(10) 0.026(7) -0.017(8) 0.006(6) -0.025(8)
C9 0.061(10) 0.048(10) 0.023(8) -0.001(8) -0.009(7) -0.009(7)
C10 0.060(11) 0.068(13) 0.060(12) -0.015(10) 0.014(9) -0.046(11)
C11 0.072(13) 0.081(15) 0.045(11) -0.014(12) 0.001(10) -0.036(11)
C12 0.062(12) 0.084(15) 0.050(11) -0.013(11) -0.006(9) -0.033(11)
C13 0.058(10) 0.062(12) 0.035(9) 0.007(9) -0.007(8) -0.026(9)
C14 0.112(18) 0.086(17) 0.055(13) -0.006(14) -0.010(13) -0.044(13)
C15 0.13(3) 0.12(3) 0.053(14) -0.019(18) -0.036(14) -0.037(15)
C16 0.44(7) 0.077(19) 0.076(19) -0.03(3) -0.09(3) -0.045(17)
C17 0.20(4) 0.24(5) 0.072(19) -0.08(4) 0.05(2) -0.10(3)
C18 0.035(8) 0.050(10) 0.028(8) -0.007(7) 0.018(6) -0.023(7)
C19 0.044(9) 0.048(10) 0.039(9) -0.008(8) 0.003(7) -0.030(8)
C20 0.034(8) 0.078(13) 0.043(9) 0.001(8) 0.002(7) -0.039(10)
C21 0.035(8) 0.052(10) 0.041(9) -0.014(8) 0.009(7) -0.027(8)
C22 0.045(9) 0.044(10) 0.051(10) -0.013(8) 0.011(8) -0.023(8)
C23 0.034(8) 0.068(12) 0.039(9) -0.009(8) 0.003(7) -0.029(9)
C24 0.049(10) 0.074(13) 0.058(11) -0.022(10) 0.006(9) -0.038(11)
C25 0.063(14) 0.10(2) 0.16(3) -0.009(13) -0.036(16) -0.07(2)
C26 0.090(17) 0.10(2) 0.13(3) -0.052(16) 0.006(16) -0.065(19)
C27 0.12(2) 0.12(2) 0.087(17) -0.074(17) 0.032(15) -0.069(16)
C28 0.057(10) 0.041(9) 0.038(9) -0.002(8) -0.004(8) -0.020(8)
C29 0.049(10) 0.079(14) 0.053(11) -0.022(10) 0.004(9) -0.022(11)
C30 0.033(9) 0.120(18) 0.085(14) -0.014(10) -0.004(9) -0.084(15)
C31 0.033(10) 0.23(4) 0.080(16) 0.011(15) 0.001(10) -0.09(2)
C32 0.046(11) 0.064(13) 0.087(16) -0.017(10) 0.030(11) -0.048(13)
C33 0.044(10) 0.057(12) 0.081(14) -0.013(9) 0.032(10) -0.021(11)
C34 0.058(10) 0.033(8) 0.030(8) -0.016(8) 0.009(7) -0.012(7)
C35 0.046(9) 0.054(11) 0.074(12) -0.007(8) 0.000(9) -0.047(10)
C36 0.064(12) 0.062(12) 0.056(11) -0.002(10) 0.002(9) -0.038(10)
C37 0.069(13) 0.061(13) 0.085(15) -0.018(11) 0.021(11) -0.044(12)
C38 0.050(9) 0.058(11) 0.040(9) -0.029(9) 0.018(8) -0.036(9)
C39 0.069(12) 0.068(12) 0.047(10) -0.012(10) 0.010(9) -0.044(10)
C40 0.050(10) 0.039(9) 0.052(10) -0.009(8) 0.015(8) -0.017(8)
C41 0.064(13) 0.047(12) 0.124(19) -0.026(10) 0.041(13) -0.041(13)
C42 0.074(13) 0.058(12) 0.053(12) -0.005(11) 0.001(10) -0.024(10)
C43 0.13(3) 0.10(3) 0.07(3) -0.04(3) -0.00(3) -0.04(3)
C44 0.14(4) 0.11(4) 0.06(4) -0.03(3) 0.03(4) -0.05(4)
C45 0.17(3) 0.06(3) 0.04(3) -0.03(3) -0.00(3) -0.03(3)
C46 0.17(3) 0.09(4) 0.06(4) 0.01(4) -0.03(4) -0.06(4)
H47 0.0627 0.0627 0.0627 0.0000 0.0000 0.0000

loop_
_atom_type_symbol
_atom_type_description
_atom_type_scat_dispersion_real
_atom_type_scat_dispersion_imag
_atom_type_scat_source
C C 0.0033 0.0016
;
International Tables for Crystallography
(1992, Vol. C, Tables 4.2.6.8 and 6.1.1.4)
;
H H 0.0000 0.0000
;
International Tables for Crystallography
(1992, Vol. C, Table 6.1.1.4)
;
O O 0.0106 0.0060
;
International Tables for Crystallography
(1992, Vol. C, Tables 4.2.6.8 and 6.1.1.4)
;
N N 0.0061 0.0033
;
International Tables for Crystallography
(1992, Vol. C, Tables 4.2.6.8 and 6.1.1.4)
;
Pt Pt -1.7033 8.3905
;
International Tables for Crystallography
(1992, Vol. C, Tables 4.2.6.8 and 6.1.1.4)
;
Cl Cl 0.1484 0.1585
;
International Tables for Crystallography
(1992, Vol. C, Tables 4.2.6.8 and 6.1.1.4)
;

loop_
_geom_angle_atom_site_label_1
_geom_angle_atom_site_label_2
_geom_angle_atom_site_label_3
_geom_angle
_geom_angle_publ_flag
_geom_angle_site_symmetry_1
_geom_angle_site_symmetry_3
Pt2 Pt1 Pt4 88.82(3) yes . .
Pt2 Pt1 O2 173.1(3) yes . .
Pt2 Pt1 O7 86.3(4) yes . .
Pt2 Pt1 O14 96.2(4) yes . .
Pt2 Pt1 N1 85.4(4) yes . .
Pt4 Pt1 O2 84.7(3) yes . .
Pt4 Pt1 O7 96.1(3) yes . .
Pt4 Pt1 O14 86.9(3) yes . .
Pt4 Pt1 N1 172.9(5) yes . .
O2 Pt1 O7 91.9(5) yes . .
O2 Pt1 O14 86.0(5) yes . .
O2 Pt1 N1 101.2(5) yes . .
O7 Pt1 O14 176.2(5) yes . .
O7 Pt1 N1 87.7(5) yes . .
O14 Pt1 N1 89.6(5) yes . .
Pt1 Pt2 Pt3 89.56(3) yes . .
Pt1 Pt2 O3 169.6(4) yes . .
Pt1 Pt2 O8 85.4(4) yes . .
Pt1 Pt2 O9 97.6(4) yes . .
Pt1 Pt2 N2 87.4(4) yes . .
Pt3 Pt2 O3 85.1(3) yes . .
Pt3 Pt2 O8 97.3(3) yes . .
Pt3 Pt2 O9 85.6(3) yes . .
Pt3 Pt2 N2 170.9(4) yes . .
O3 Pt2 O8 86.4(6) yes . .
O3 Pt2 O9 90.9(6) yes . .
O3 Pt2 N2 99.2(5) yes . .
O8 Pt2 O9 175.9(5) yes . .
O8 Pt2 N2 91.0(5) yes . .
O9 Pt2 N2 86.4(6) yes . .
Pt2 Pt3 Pt4 89.00(3) yes . .
Pt2 Pt3 O4 87.6(3) yes . .
Pt2 Pt3 O5 172.3(4) yes . .
Pt2 Pt3 O10 85.8(3) yes . .
Pt2 Pt3 O11 98.4(3) yes . .
Pt4 Pt3 O4 173.8(4) yes . .
Pt4 Pt3 O5 87.8(4) yes . .
Pt4 Pt3 O10 96.8(4) yes . .
Pt4 Pt3 O11 85.8(3) yes . .
O4 Pt3 O5 96.1(5) yes . .
O4 Pt3 O10 88.1(6) yes . .
O4 Pt3 O11 89.5(6) yes . .
O5 Pt3 O10 87.6(6) yes . .
O5 Pt3 O11 88.4(5) yes . .
O10 Pt3 O11 175.1(4) yes . .
Pt1 Pt4 Pt3 89.80(3) yes . .
Pt1 Pt4 O1 87.6(3) yes . .
Pt1 Pt4 O6 175.9(5) yes . .
Pt1 Pt4 O12 96.2(3) yes . .
Pt1 Pt4 O13 85.3(3) yes . .
Pt3 Pt4 O1 175.2(4) yes . .
Pt3 Pt4 O6 87.0(4) yes . .
Pt3 Pt4 O12 86.6(4) yes . .
Pt3 Pt4 O13 97.0(4) yes . .
O1 Pt4 O6 95.8(5) yes . .
O1 Pt4 O12 89.7(5) yes . .
O1 Pt4 O13 86.8(6) yes . .
O6 Pt4 O12 86.1(5) yes . .
O6 Pt4 O13 92.5(5) yes . .
O12 Pt4 O13 176.1(5) yes . .
Pt4 O1 C28 117.4(10) yes . .
Pt1 O2 C28 121.6(13) yes . .
Pt2 O3 C30 119.3(13) yes . .
Pt3 O4 C30 118.1(10) yes . .
Pt3 O5 C32 117.2(12) yes . .
Pt4 O6 C32 114.5(11) yes . .
Pt1 O7 C34 121.0(12) yes . .
Pt2 O8 C34 121.7(9) yes . .
Pt2 O9 C36 119.8(13) yes . .
Pt3 O10 C36 121.0(13) yes . .
Pt3 O11 C38 120.1(11) yes . .
Pt4 O12 C38 120.7(13) yes . .
Pt4 O13 C40 120.5(12) yes . .
Pt1 O14 C40 119.6(11) yes . .
C43 O15 C45 123(5) yes . .
Pt1 N1 C1 118.8(11) yes . .
Pt1 N1 C18 118.3(11) yes . .
C1 N1 C18 122.1(12) yes . .
Pt2 N2 C1 118.8(11) yes . .
Pt2 N2 C8 118.8(10) yes . .
C1 N2 C8 120.8(12) yes . .
N1 C1 N2 123.9(12) yes . .
N1 C1 C2 116.9(14) yes . .
N2 C1 C2 119.2(15) yes . .
C1 C2 C3 119.6(13) yes . .
C1 C2 C7 121.1(14) yes . .
C3 C2 C7 119.3(14) yes . .
C2 C3 C4 116.8(14) yes . .
C3 C4 C5 122.8(15) yes . .
C4 C5 C5 120.2(14) yes . 2_556
C4 C5 C6 119.5(14) yes . .
C5 C5 C6 120.4(13) yes 2_556 .
C5 C6 C7 118.5(15) yes . .
C2 C7 C6 123.1(16) yes . .
N2 C8 C9 121.1(14) yes . .
N2 C8 C13 121.1(16) yes . .
C9 C8 C13 117.8(18) yes . .
C8 C9 C10 117.8(15) yes . .
C9 C10 C11 124(2) yes . .
C10 C11 C12 117(3) yes . .
C10 C11 C14 120(2) yes . .
C12 C11 C14 123.4(19) yes . .
C11 C12 C13 120.9(19) yes . .
C8 C13 C12 122.9(18) yes . .
C11 C14 C15 112(3) yes . .
C11 C14 C16 110.3(18) yes . .
C11 C14 C17 108(3) yes . .
C15 C14 C16 107(3) yes . .
C15 C14 C17 103.5(19) yes . .
C16 C14 C17 116(3) yes . .
N1 C18 C19 119.7(14) yes . .
N1 C18 C23 122.9(14) yes . .
C19 C18 C23 117.4(17) yes . .
C18 C19 C20 119.6(15) yes . .
C19 C20 C21 122.0(15) yes . .
C20 C21 C22 116.4(18) yes . .
C20 C21 C24 118.6(15) yes . .
C22 C21 C24 124.9(15) yes . .
C21 C22 C23 122.5(15) yes . .
C18 C23 C22 122.1(15) yes . .
C21 C24 C25 112(2) yes . .
C21 C24 C26 108.6(18) yes . .
C21 C24 C27 105.5(16) yes . .
C25 C24 C26 106.6(16) yes . .
C25 C24 C27 116(2) yes . .
C26 C24 C27 108(2) yes . .
O1 C28 O2 126.0(17) yes . .
O1 C28 C29 114.7(13) yes . .
O2 C28 C29 119.3(16) yes . .
O3 C30 O4 128.1(17) yes . .
O3 C30 C31 113.8(17) yes . .
O4 C30 C31 118.1(15) yes . .
O5 C32 O6 132.1(17) yes . .
O5 C32 C33 118.6(17) yes . .
O6 C32 C33 109.2(16) yes . .
O7 C34 O8 122.0(15) yes . .
O7 C34 C35 119.4(18) yes . .
O8 C34 C35 118.5(14) yes . .
O9 C36 O10 125(2) yes . .
O9 C36 C37 116.3(17) yes . .
O10 C36 C37 118.6(17) yes . .
O11 C38 O12 124.6(19) yes . .
O11 C38 C39 115.2(14) yes . .
O12 C38 C39 120.2(18) yes . .
O13 C40 O14 125.0(18) yes . .
O13 C40 C41 118.6(15) yes . .
O14 C40 C41 116.3(15) yes . .
Cl1 C42 Cl2 109.6(10) yes . .
Cl1 C42 Cl3 110.3(11) yes . .
Cl2 C42 Cl3 111.5(15) yes . .
O15 C43 C44 115(4) yes . .
O15 C45 C46 116(5) yes . .
Cl4 C47 Cl5 122.4(17) yes . .
Cl4 C47 Cl6 117.3(15) yes . .
Cl5 C47 Cl6 110.3(13) yes . .
C2 C3 H3 121.619 no . .
C4 C3 H3 121.622 no . .
C3 C4 H4 118.591 no . .
C5 C4 H4 118.604 no . .
C5 C6 H6 120.766 no . .
C7 C6 H6 120.782 no . .
C2 C7 H7 118.473 no . .
C6 C7 H7 118.465 no . .
C8 C9 H9 121.085 no . .
C10 C9 H9 121.084 no . .
C9 C10 H10 118.141 no . .
C11 C10 H10 118.144 no . .
C11 C12 H12 119.530 no . .
C13 C12 H12 119.531 no . .
C8 C13 H13 118.529 no . .
C12 C13 H13 118.529 no . .
C14 C15 H15A 109.470 no . .
C14 C15 H15B 109.467 no . .
C14 C15 H15C 109.473 no . .
H15A C15 H15B 109.460 no . .
H15A C15 H15C 109.481 no . .
H15B C15 H15C 109.475 no . .
C14 C16 H16A 109.475 no . .
C14 C16 H16B 109.471 no . .
C14 C16 H16C 109.468 no . .
H16A C16 H16B 109.469 no . .
H16A C16 H16C 109.472 no . .
H16B C16 H16C 109.472 no . .
C14 C17 H17A 109.478 no . .
C14 C17 H17B 109.468 no . .
C14 C17 H17C 109.466 no . .
H17A C17 H17B 109.480 no . .
H17A C17 H17C 109.479 no . .
H17B C17 H17C 109.457 no . .
C18 C19 H19 120.220 no . .
C20 C19 H19 120.223 no . .
C19 C20 H20 119.002 no . .
C21 C20 H20 118.990 no . .
C21 C22 H22 118.757 no . .
C23 C22 H22 118.745 no . .
C18 C23 H23 118.925 no . .
C22 C23 H23 118.936 no . .
C24 C25 H25A 109.475 no . .
C24 C25 H25B 109.478 no . .
C24 C25 H25C 109.470 no . .
H25A C25 H25B 109.472 no . .
H25A C25 H25C 109.470 no . .
H25B C25 H25C 109.463 no . .
C24 C26 H26A 109.464 no . .
C24 C26 H26B 109.475 no . .
C24 C26 H26C 109.469 no . .
H26A C26 H26B 109.475 no . .
H26A C26 H26C 109.465 no . .
H26B C26 H26C 109.480 no . .
C24 C27 H27A 109.477 no . .
C24 C27 H27B 109.474 no . .
C24 C27 H27C 109.478 no . .
H27A C27 H27B 109.460 no . .
H27A C27 H27C 109.468 no . .
H27B C27 H27C 109.470 no . .
C28 C29 H29A 109.477 no . .
C28 C29 H29B 109.472 no . .
C28 C29 H29C 109.476 no . .
H29A C29 H29B 109.474 no . .
H29A C29 H29C 109.474 no . .
H29B C29 H29C 109.455 no . .
C30 C31 H31A 109.476 no . .
C30 C31 H31B 109.474 no . .
C30 C31 H31C 109.466 no . .
H31A C31 H31B 109.471 no . .
H31A C31 H31C 109.470 no . .
H31B C31 H31C 109.471 no . .
C32 C33 H33A 109.475 no . .
C32 C33 H33B 109.470 no . .
C32 C33 H33C 109.467 no . .
H33A C33 H33B 109.473 no . .
H33A C33 H33C 109.477 no . .
H33B C33 H33C 109.467 no . .
C34 C35 H35A 109.475 no . .
C34 C35 H35B 109.481 no . .
C34 C35 H35C 109.469 no . .
H35A C35 H35B 109.474 no . .
H35A C35 H35C 109.463 no . .
H35B C35 H35C 109.465 no . .
C36 C37 H37A 109.465 no . .
C36 C37 H37B 109.472 no . .
C36 C37 H37C 109.465 no . .
H37A C37 H37B 109.474 no . .
H37A C37 H37C 109.474 no . .
H37B C37 H37C 109.478 no . .
C38 C39 H39A 109.467 no . .
C38 C39 H39B 109.467 no . .
C38 C39 H39C 109.470 no . .
H39A C39 H39B 109.473 no . .
H39A C39 H39C 109.477 no . .
H39B C39 H39C 109.474 no . .
C40 C41 H41A 109.475 no . .
C40 C41 H41B 109.469 no . .
C40 C41 H41C 109.480 no . .
H41A C41 H41B 109.465 no . .
H41A C41 H41C 109.468 no . .
H41B C41 H41C 109.471 no . .
Cl1 C42 H42 108.465 no . .
Cl2 C42 H42 108.459 no . .
Cl3 C42 H42 108.461 no . .
O15 C43 H43A 108.546 no . .
O15 C43 H43B 108.539 no . .
C44 C43 H43A 108.547 no . .
C44 C43 H43B 108.532 no . .
H43A C43 H43B 107.535 no . .
C43 C44 H44A 109.471 no . .
C43 C44 H44B 109.467 no . .
C43 C44 H44C 109.475 no . .
H44A C44 H44B 109.472 no . .
H44A C44 H44C 109.475 no . .
H44B C44 H44C 109.467 no . .
O15 C45 H45A 108.294 no . .
O15 C45 H45B 108.296 no . .
C46 C45 H45A 108.290 no . .
C46 C45 H45B 108.300 no . .
H45A C45 H45B 107.417 no . .
C45 C46 H46A 109.468 no . .
C45 C46 H46B 109.475 no . .
C45 C46 H46C 109.466 no . .
H46A C46 H46B 109.480 no . .
H46A C46 H46C 109.467 no . .
H46B C46 H46C 109.471 no . .
Cl4 C47 H47 100.619 no . .
Cl5 C47 H47 100.608 no . .
Cl6 C47 H47 100.611 no . .

loop_
_geom_bond_atom_site_label_1
_geom_bond_atom_site_label_2
_geom_bond_distance
_geom_bond_publ_flag
_geom_bond_site_symmetry_2
Pt1 Pt2 2.5006(10) yes .
Pt1 Pt4 2.5126(8) yes .
Pt1 O2 2.196(12) yes .
Pt1 O7 1.987(12) yes .
Pt1 O14 1.982(13) yes .
Pt1 N1 2.132(11) yes .
Pt2 Pt3 2.5140(8) yes .
Pt2 O3 2.154(13) yes .
Pt2 O8 1.990(13) yes .
Pt2 O9 2.013(14) yes .
Pt2 N2 2.112(11) yes .
Pt3 Pt4 2.4914(10) yes .
Pt3 O4 2.126(12) yes .
Pt3 O5 2.207(11) yes .
Pt3 O10 1.997(16) yes .
Pt3 O11 2.011(14) yes .
Pt4 O1 2.187(13) yes .
Pt4 O6 2.232(12) yes .
Pt4 O12 1.986(13) yes .
Pt4 O13 2.022(13) yes .
Cl1 C42 1.78(2) yes .
Cl2 C42 1.73(3) yes .
Cl3 C42 1.76(3) yes .
Cl4 C47 1.58(3) yes .
Cl5 C47 1.74(3) yes .
Cl6 C47 1.75(3) yes .
O1 C28 1.31(2) yes .
O2 C28 1.228(16) yes .
O3 C30 1.258(19) yes .
O4 C30 1.26(3) yes .
O5 C32 1.20(3) yes .
O6 C32 1.32(3) yes .
O7 C34 1.292(18) yes .
O8 C34 1.30(3) yes .
O9 C36 1.28(2) yes .
O10 C36 1.26(3) yes .
O11 C38 1.27(3) yes .
O12 C38 1.275(18) yes .
O13 C40 1.27(2) yes .
O14 C40 1.30(2) yes .
O15 C43 1.42(6) yes .
O15 C45 1.42(6) yes .
N1 C1 1.32(3) yes .
N1 C18 1.43(3) yes .
N2 C1 1.31(2) yes .
N2 C8 1.40(3) yes .
C1 C2 1.525(19) yes .
C2 C3 1.42(3) yes .
C2 C7 1.38(2) yes .
C3 C4 1.41(2) yes .
C4 C5 1.37(2) yes .
C5 C5 1.524(19) yes 2_556
C5 C6 1.40(3) yes .
C6 C7 1.38(3) yes .
C8 C9 1.43(3) yes .
C8 C13 1.36(3) yes .
C9 C10 1.37(3) yes .
C10 C11 1.41(3) yes .
C11 C12 1.37(4) yes .
C11 C14 1.56(4) yes .
C12 C13 1.37(4) yes .
C14 C15 1.49(4) yes .
C14 C16 1.54(4) yes .
C14 C17 1.52(4) yes .
C18 C19 1.42(2) yes .
C18 C23 1.38(3) yes .
C19 C20 1.40(3) yes .
C20 C21 1.39(3) yes .
C21 C22 1.39(3) yes .
C21 C24 1.56(3) yes .
C22 C23 1.36(3) yes .
C24 C25 1.48(3) yes .
C24 C26 1.58(3) yes .
C24 C27 1.50(4) yes .
C28 C29 1.49(3) yes .
C30 C31 1.52(3) yes .
C32 C33 1.56(3) yes .
C34 C35 1.48(3) yes .
C36 C37 1.49(4) yes .
C38 C39 1.48(3) yes .
C40 C41 1.46(3) yes .
C43 C44 1.53(7) yes .
C45 C46 1.52(7) yes .
C3 H3 0.950 no .
C4 H4 0.950 no .
C6 H6 0.950 no .
C7 H7 0.950 no .
C9 H9 0.950 no .
C10 H10 0.950 no .
C12 H12 0.950 no .
C13 H13 0.950 no .
C15 H15A 0.980 no .
C15 H15B 0.980 no .
C15 H15C 0.980 no .
C16 H16A 0.980 no .
C16 H16B 0.980 no .
C16 H16C 0.980 no .
C17 H17A 0.980 no .
C17 H17B 0.980 no .
C17 H17C 0.980 no .
C19 H19 0.950 no .
C20 H20 0.950 no .
C22 H22 0.950 no .
C23 H23 0.950 no .
C25 H25A 0.980 no .
C25 H25B 0.980 no .
C25 H25C 0.980 no .
C26 H26A 0.980 no .
C26 H26B 0.980 no .
C26 H26C 0.980 no .
C27 H27A 0.980 no .
C27 H27B 0.980 no .
C27 H27C 0.980 no .
C29 H29A 0.980 no .
C29 H29B 0.980 no .
C29 H29C 0.980 no .
C31 H31A 0.980 no .
C31 H31B 0.980 no .
C31 H31C 0.980 no .
C33 H33A 0.980 no .
C33 H33B 0.980 no .
C33 H33C 0.980 no .
C35 H35A 0.980 no .
C35 H35B 0.980 no .
C35 H35C 0.980 no .
C37 H37A 0.980 no .
C37 H37B 0.980 no .
C37 H37C 0.980 no .
C39 H39A 0.980 no .
C39 H39B 0.980 no .
C39 H39C 0.980 no .
C41 H41A 0.980 no .
C41 H41B 0.980 no .
C41 H41C 0.980 no .
C42 H42 1.000 no .
C43 H43A 0.990 no .
C43 H43B 0.990 no .
C44 H44A 0.980 no .
C44 H44B 0.980 no .
C44 H44C 0.980 no .
C45 H45A 0.990 no .
C45 H45B 0.990 no .
C46 H46A 0.980 no .
C46 H46B 0.980 no .
C46 H46C 0.980 no .
C47 H47 1.000 no .

loop_
_geom_contact_atom_site_label_1
_geom_contact_atom_site_label_2
_geom_contact_distance
_geom_contact_publ_flag
_geom_contact_site_symmetry_2
Pt1 C19 3.580(16) no .
Pt2 C13 3.579(17) no .
O1 O14 3.436(18) no .
O1 C40 3.35(3) no .
O2 C18 3.467(15) no .
O2 C19 3.087(16) no .
O3 O10 3.430(15) no .
O3 C8 3.451(18) no .
O3 C13 3.11(2) no .
O3 C36 3.38(2) no .
O5 O12 3.50(2) no .
O5 C38 3.39(3) no .
O7 O11 3.128(15) no .
O7 O12 2.974(13) no .
O7 C18 3.250(17) no .
O7 C38 2.945(18) no .
O8 O11 3.089(13) no .
O8 N1 3.298(16) no .
O8 C1 3.346(17) no .
O8 C30 3.42(3) no .
O9 O13 3.071(17) no .
O9 O14 3.019(18) no .
O9 C8 3.065(16) no .
O9 C9 3.460(18) no .
O9 C40 2.88(2) no .
O9 C41 3.52(3) no .
O10 O13 3.008(18) no .
O10 C30 3.36(3) no .
O10 C32 3.47(3) no .
O11 C32 3.60(3) no .
O11 C34 2.983(18) no .
O12 C28 3.53(2) no .
O12 C32 3.37(3) no .
O13 C36 2.92(3) no .
O14 N2 3.553(15) no .
O14 C1 3.405(15) no .
O14 C28 3.31(3) no .
N1 C3 3.06(3) no .
N1 C7 3.50(2) no .
N1 C8 3.57(3) no .
N1 C34 3.27(2) no .
N2 C3 3.536(18) no .
N2 C7 3.096(19) no .
N2 C18 3.59(3) no .
C1 C9 3.00(3) no .
C1 C13 3.46(3) no .
C1 C19 3.54(3) no .
C1 C23 3.05(3) no .
C2 C5 2.80(2) no .
C2 C8 2.81(3) no .
C2 C9 3.05(3) no .
C2 C18 2.84(3) no .
C2 C23 3.15(4) no .
C3 C6 2.83(3) no .
C3 C9 3.48(3) no .
C3 C18 3.19(3) no .
C4 C6 2.92(2) no 2_556
C4 C7 2.73(3) no .
C7 C8 3.16(3) no .
C7 C23 3.54(3) no .
C8 C11 2.82(4) no .
C9 C12 2.78(3) no .
C10 C13 2.71(3) no .
C10 C16 3.05(5) no .
C10 C17 3.16(4) no .
C12 C15 2.88(4) no .
C12 C17 3.47(5) no .
C18 C21 2.84(3) no .
C19 C22 2.76(3) no .
C20 C23 2.75(3) no .
C20 C25 2.98(4) no .
C20 C27 3.13(4) no .
C22 C26 2.91(4) no .
C22 C27 3.40(4) no .
C34 C38 3.21(2) no .
C36 C40 3.15(3) no .
Cl1 O6 3.526(14) no 2_665
Cl3 O6 3.407(19) no 2_665
Cl3 C22 3.507(18) no 1_565
Cl4 O4 3.57(3) no .
Cl4 C30 3.46(4) no .
Cl4 C31 3.46(4) no .
Cl5 O10 3.56(3) no .
Cl6 O14 3.254(18) no 1_655
O1 C42 3.26(2) no 2_665
O2 C39 3.35(3) no 2_655
O4 Cl4 3.57(3) no .
O4 C20 3.56(2) no 1_655
O4 C25 3.55(4) no 1_655
O5 C27 3.51(4) no 2_655
O6 Cl1 3.526(14) no 2_665
O6 Cl3 3.407(19) no 2_665
O6 C41 3.16(3) no 2_665
O6 C42 3.10(3) no 2_665
O7 C39 3.30(3) no 2_655
O10 Cl5 3.56(3) no .
O10 C47 3.47(3) no .
O11 C25 3.50(3) no 1_655
O13 C37 3.52(2) no 2_665
O13 C41 3.37(3) no 2_665
O14 Cl6 3.254(18) no 1_455
C4 C31 3.34(4) no 1_455
C6 C45 3.35(6) no 1_545
C12 C13 3.54(3) no 2_656
C13 C12 3.54(3) no 2_656
C17 C46 3.50(7) no 2_566
C20 O4 3.56(2) no 1_455
C20 C39 3.56(3) no 2_655
C22 Cl3 3.507(18) no 1_545
C25 O4 3.55(4) no 1_455
C25 O11 3.50(3) no 1_455
C27 O5 3.51(4) no 2_655
C30 Cl4 3.46(4) no .
C31 Cl4 3.46(4) no .
C31 C4 3.34(4) no 1_655
C32 C41 3.33(4) no 2_665
C33 C41 3.56(4) no 2_665
C37 O13 3.52(2) no 2_665
C39 O2 3.35(3) no 2_655
C39 O7 3.30(3) no 2_655
C39 C20 3.56(3) no 2_655
C41 O6 3.16(3) no 2_665
C41 O13 3.37(3) no 2_665
C41 C32 3.33(4) no 2_665
C41 C33 3.56(4) no 2_665
C42 O1 3.26(2) no 2_665
C42 O6 3.10(3) no 2_665
C45 C6 3.35(6) no 1_565
C46 C17 3.50(7) no 2_566
C47 O10 3.47(3) no .
Pt1 H19 3.3766 no .
Pt2 H13 3.3718 no .
O1 H29A 2.9814 no .
O1 H29B 2.9914 no .
O1 H29C 2.3724 no .
O2 H19 2.6404 no .
O2 H29A 2.6104 no .
O2 H29B 2.6183 no .
O2 H29C 3.1309 no .
O3 H13 2.5739 no .
O3 H31A 2.5847 no .
O3 H31B 2.5719 no .
O3 H31C 3.1365 no .
O4 H31A 3.0073 no .
O4 H31B 3.0204 no .
O4 H31C 2.4480 no .
O5 H33A 2.6580 no .
O5 H33B 2.6545 no .
O5 H33C 3.1599 no .
O6 H33A 2.9993 no .
O6 H33B 2.9879 no .
O6 H33C 2.3443 no .
O7 H35A 3.0041 no .
O7 H35B 3.0350 no .
O7 H35C 2.4498 no .
O7 H39A 3.3755 no .
O8 H35A 2.6427 no .
O8 H35B 2.6419 no .
O8 H35C 3.1839 no .
O9 H9 3.5040 no .
O9 H37A 2.9813 no .
O9 H37B 2.9866 no .
O9 H37C 2.3935 no .
O9 H41B 3.2332 no .
O10 H37A 2.6362 no .
O10 H37B 2.6204 no .
O10 H37C 3.1579 no .
O11 H35B 3.3996 no .
O11 H39A 2.5812 no .
O11 H39B 2.5785 no .
O11 H39C 3.1389 no .
O12 H39A 3.0141 no .
O12 H39B 3.0196 no .
O12 H39C 2.4592 no .
O13 H37A 3.3387 no .
O13 H41A 2.6045 no .
O13 H41B 2.6006 no .
O13 H41C 3.1386 no .
O14 H19 3.4719 no .
O14 H41A 2.9657 no .
O14 H41B 2.9942 no .
O14 H41C 2.3758 no .
O15 H44A 2.7130 no .
O15 H44B 2.7132 no .
O15 H44C 3.3057 no .
O15 H46A 2.7193 no .
O15 H46B 2.7190 no .
O15 H46C 3.3048 no .
N1 H3 2.9393 no .
N1 H19 2.6399 no .
N1 H23 2.6406 no .
N2 H7 2.9457 no .
N2 H9 2.6784 no .
N2 H13 2.5683 no .
C1 H3 2.7218 no .
C1 H7 2.6608 no .
C1 H9 2.8946 no .
C1 H23 2.9074 no .
C2 H4 3.2679 no .
C2 H6 3.2748 no .
C2 H9 2.9411 no .
C2 H23 3.0350 no .
C3 H7 3.2692 no .
C3 H9 3.0332 no .
C4 H6 3.2573 no .
C4 H6 2.6060 no 2_556
C5 H3 3.2981 no .
C5 H4 2.6407 no 2_556
C5 H6 2.7016 no 2_556
C5 H7 3.2394 no .
C6 H4 3.2470 no .
C6 H4 2.5573 no 2_556
C7 H3 3.2817 no .
C7 H23 3.1295 no .
C8 H7 3.0461 no .
C8 H10 3.2575 no .
C8 H12 3.2499 no .
C9 H13 3.2561 no .
C10 H12 3.2295 no .
C10 H16B 2.7693 no .
C10 H16C 3.2512 no .
C10 H17B 3.4185 no .
C10 H17C 2.8875 no .
C11 H9 3.3005 no .
C11 H13 3.2307 no .
C11 H15A 2.6764 no .
C11 H15B 3.3698 no .
C11 H15C 2.7506 no .
C11 H16A 3.3870 no .
C11 H16B 2.7386 no .
C11 H16C 2.7094 no .
C11 H17A 3.3439 no .
C11 H17B 2.6361 no .
C11 H17C 2.6831 no .
C12 H10 3.2153 no .
C12 H15A 2.6808 no .
C12 H15C 2.8884 no .
C12 H17B 3.2896 no .
C13 H7 3.2845 no .
C13 H9 3.2607 no .
C14 H10 2.6813 no .
C14 H12 2.7345 no .
C15 H12 2.5166 no .
C15 H16A 2.5926 no .
C15 H16B 3.2884 no .
C15 H16C 2.6567 no .
C15 H17A 2.5168 no .
C15 H17B 2.5466 no .
C15 H17C 3.2273 no .
C16 H10 2.8187 no .
C16 H15A 3.2982 no .
C16 H15B 2.6414 no .
C16 H15C 2.5826 no .
C16 H17A 2.7820 no .
C16 H17B 3.4083 no .
C16 H17C 2.7952 no .
C17 H10 3.0791 no .
C17 H15A 2.5315 no .
C17 H15B 2.5157 no .
C17 H15C 3.2332 no .
C17 H16A 2.7879 no .
C17 H16B 2.7982 no .
C17 H16C 3.4044 no .
C17 H25C 3.2646 no 2_556
C18 H3 3.1162 no .
C18 H20 3.2934 no .
C18 H22 3.2404 no .
C19 H3 3.2749 no .
C19 H23 3.2527 no .
C20 H22 3.2288 no .
C20 H25B 2.6866 no .
C20 H25C 3.1793 no .
C20 H27A 2.8479 no .
C20 H27C 3.4145 no .
C21 H19 3.2965 no .
C21 H23 3.2598 no .
C21 H25A 3.3663 no .
C21 H25B 2.7056 no .
C21 H25C 2.6988 no .
C21 H26A 3.4021 no .
C21 H26B 2.7259 no .
C21 H26C 2.7398 no .
C21 H27A 2.6226 no .
C21 H27B 3.3099 no .
C21 H27C 2.5865 no .
C22 H20 3.2309 no .
C22 H26B 2.8917 no .
C22 H26C 2.7266 no .
C22 H27C 3.1694 no .
C23 H19 3.2542 no .
C24 H20 2.6579 no .
C24 H22 2.7837 no .
C25 H17A 3.5048 no 2_556
C25 H20 2.7162 no .
C25 H26A 2.6329 no .
C25 H26B 2.6518 no .
C25 H26C 3.3040 no .
C25 H27A 2.7653 no .
C25 H27B 2.7377 no .
C25 H27C 3.3540 no .
C26 H22 2.5362 no .
C26 H25A 2.6261 no .
C26 H25B 3.3235 no .
C26 H25C 2.6081 no .
C26 H27A 3.3548 no .
C26 H27B 2.6766 no .
C26 H27C 2.6494 no .
C27 H20 3.1061 no .
C27 H22 3.5567 no .
C27 H25A 2.7423 no .
C27 H25B 2.7515 no .
C27 H25C 3.3582 no .
C27 H26A 2.7347 no .
C27 H26B 3.3368 no .
C27 H26C 2.6319 no .
C34 H23 3.4845 no .
C34 H39A 3.2279 no .
C35 H39A 2.9081 no .
C36 H41B 3.1573 no .
C37 H41B 2.8226 no .
C39 H35B 3.3973 no .
C39 H35C 3.5012 no .
C40 H37A 3.5455 no .
C41 H37A 3.3060 no .
C41 H37C 3.4472 no .
C43 H45A 2.7068 no .
C43 H45B 2.7254 no .
C45 H43A 2.6426 no .
C45 H43B 2.8108 no .
H3 H4 2.3615 no .
H3 H9 3.0088 no .
H3 H19 3.1880 no .
H4 H6 1.9733 no 2_556
H6 H7 2.3161 no .
H7 H13 3.3087 no .
H7 H23 3.0226 no .
H9 H10 2.3055 no .
H10 H16B 2.2626 no .
H10 H16C 3.1779 no .
H10 H17B 3.5470 no .
H10 H17C 2.5845 no .
H12 H13 2.2969 no .
H12 H15A 2.1384 no .
H12 H15B 3.4730 no .
H12 H15C 2.4395 no .
H12 H17B 3.3669 no .
H15A H16A 3.5144 no .
H15A H16C 3.5361 no .
H15A H17A 2.7923 no .
H15A H17B 2.3254 no .
H15A H17C 3.4427 no .
H15B H16A 2.4183 no .
H15B H16B 3.5133 no .
H15B H16C 2.9888 no .
H15B H17A 2.2766 no .
H15B H17B 2.8130 no .
H15B H17C 3.4162 no .
H15C H16A 2.8075 no .
H15C H16B 3.4997 no .
H15C H16C 2.4243 no .
H15C H17A 3.4256 no .
H15C H17B 3.4563 no .
H16A H17A 2.6309 no .
H16A H17C 3.0923 no .
H16B H17A 3.0881 no .
H16B H17C 2.6563 no .
H17A H25A 3.2477 no 2_556
H17A H25C 2.8725 no 2_556
H17A H26B 3.3629 no 2_556
H17B H25C 3.0312 no 2_556
H17C H25C 3.3634 no 2_556
H17C H26B 3.1507 no 2_556
H19 H20 2.3426 no .
H20 H25A 3.5777 no .
H20 H25B 2.1378 no .
H20 H25C 3.0501 no .
H20 H27A 2.6255 no .
H22 H23 2.2766 no .
H22 H26A 3.4916 no .
H22 H26B 2.4722 no .
H22 H26C 2.1467 no .
H22 H27C 3.2187 no .
H23 H35A 3.1627 no .
H25A H26A 2.4257 no .
H25A H26B 2.9332 no .
H25A H26C 3.5143 no .
H25A H27A 3.0696 no .
H25A H27B 2.5828 no .
H25B H26A 3.5458 no .
H25B H26B 3.5522 no .
H25B H27A 2.6229 no .
H25B H27B 3.0410 no .
H25C H26A 2.8793 no .
H25C H26B 2.4269 no .
H25C H26C 3.5097 no .
H26A H27B 2.5518 no .
H26A H27C 3.0077 no .
H26B H27B 3.5879 no .
H26B H27C 3.5171 no .
H26C H27A 3.5403 no .
H26C H27B 2.8938 no .
H26C H27C 2.4124 no .
H35B H39A 2.5301 no .
H35C H39A 2.6798 no .
H37A H41B 2.4419 no .
H37C H41B 2.6067 no .
H43A H44A 2.8635 no .
H43A H44B 2.3756 no .
H43A H44C 2.3568 no .
H43A H45A 2.8682 no .
H43A H45B 2.5083 no .
H43B H44A 2.3755 no .
H43B H44B 2.8634 no .
H43B H44C 2.3566 no .
H43B H45A 2.6710 no .
H43B H45B 3.1820 no .
H45A H46A 2.8531 no .
H45A H46B 2.3637 no .
H45A H46C 2.3422 no .
H45B H46A 2.3636 no .
H45B H46B 2.8532 no .
H45B H46C 2.3425 no .
Pt4 H42 3.2169 no 2_665
Cl1 H10 3.2837 no .
Cl1 H16B 3.2156 no .
Cl1 H16C 3.5282 no .
Cl1 H33C 2.9488 no 2_665
Cl1 H37C 2.8679 no .
Cl1 H44A 3.1648 no .
Cl2 H16A 3.0910 no 2_666
Cl2 H29C 3.0378 no 2_665
Cl2 H35A 3.5117 no 1_565
Cl2 H44C 3.5274 no .
Cl3 H22 2.9029 no 1_565
Cl3 H23 3.5723 no 1_565
Cl3 H26C 3.4345 no 1_565
Cl3 H33C 3.5907 no 2_665
Cl3 H35A 3.1949 no 1_565
Cl3 H43B 2.8617 no .
Cl3 H44A 3.2923 no .
Cl4 H3 3.2904 no 1_655
Cl4 H4 3.3895 no 1_655
Cl4 H31B 3.0010 no .
Cl4 H31C 3.4450 no .
Cl4 H37B 3.1930 no .
Cl5 H29A 3.4600 no 2_665
Cl5 H37B 3.1519 no .
Cl5 H41A 3.3162 no 2_665
Cl6 H3 3.1105 no 1_655
Cl6 H19 2.8557 no 1_655
Cl6 H41C 3.1359 no 1_655
O1 H35C 3.4204 no 2_655
O1 H37A 3.0900 no 2_665
O1 H42 2.3799 no 2_665
O2 H39A 2.7854 no 2_655
O2 H39B 3.5160 no 2_655
O2 H39C 3.2465 no 2_655
O3 H17B 3.3550 no 2_656
O4 H20 2.9969 no 1_655
O4 H25B 2.9027 no 1_655
O4 H25C 3.2939 no 1_655
O4 H47 2.8167 no .
O5 H27B 3.2881 no 2_655
O5 H27C 2.9188 no 2_655
O5 H41A 3.3810 no 2_665
O5 H47 3.3587 no .
O6 H37A 3.5988 no 2_665
O6 H41A 3.1381 no 2_665
O6 H41B 2.5792 no 2_665
O6 H41C 3.2848 no 2_665
O6 H42 2.4340 no 2_665
O7 H39A 3.2836 no 2_655
O7 H39C 2.4830 no 2_655
O8 H15A 3.1316 no 2_656
O8 H15B 3.3835 no 2_656
O8 H17B 3.4935 no 2_656
O10 H41A 2.6754 no 2_665
O10 H47 2.7915 no .
O11 H25A 3.5115 no 1_655
O11 H25B 2.7321 no 1_655
O11 H27A 3.5367 no 2_655
O11 H27C 3.3224 no 2_655
O12 H35C 2.7366 no 2_655
O12 H42 3.4421 no 2_665
O13 H37A 2.5490 no 2_665
O13 H41A 3.1136 no 2_665
O13 H41B 2.8115 no 2_665
O15 H22 3.2738 no 1_565
N2 H15A 3.4758 no 2_656
C3 H31B 3.3950 no 1_455
C3 H31C 3.1438 no 1_455
C4 H31B 2.7860 no 1_455
C4 H31C 3.1384 no 1_455
C4 H45B 3.1233 no 2_566
C4 H46C 3.3346 no 2_566
C5 H45A 3.3548 no 1_545
C5 H45B 3.3027 no 1_545
C5 H45B 3.4562 no 2_566
C5 H46C 3.4326 no 1_545
C5 H46C 3.1528 no 2_566
C6 H31B 3.3878 no 2_656
C6 H45A 2.9665 no 1_545
C6 H45B 2.8017 no 1_545
C6 H46C 3.5988 no 2_566
C7 H12 3.3646 no 2_656
C7 H15A 3.4888 no 2_656
C7 H15C 3.5516 no 2_656
C7 H45A 3.2675 no 1_545
C7 H45B 3.5966 no 1_545
C10 H46A 3.1349 no 2_566
C10 H46C 3.4267 no 2_566
C12 H7 3.4737 no 2_656
C12 H12 3.4324 no 2_656
C12 H13 3.0617 no 2_656
C13 H12 3.0118 no 2_656
C13 H15A 3.5145 no 2_656
C15 H7 3.0697 no 2_656
C15 H35A 3.2645 no 2_656
C15 H43A 3.3846 no 2_666
C15 H43B 3.3803 no 2_666
C16 H44A 3.5353 no .
C16 H44C 3.5166 no .
C16 H44C 3.2238 no 2_666
C17 H31A 3.3960 no 2_656
C17 H46B 2.9590 no 2_566
C17 H46C 3.3789 no 2_566
C18 H39B 3.5892 no 2_655
C18 H39C 3.1854 no 2_655
C19 H31C 3.0606 no 1_455
C19 H39B 3.1354 no 2_655
C19 H39C 3.3536 no 2_655
C20 H31C 2.8675 no 1_455
C20 H39B 2.7736 no 2_655
C20 H39C 3.5424 no 2_655
C21 H31C 3.3032 no 1_455
C21 H39B 2.9464 no 2_655
C22 H39B 3.4110 no 2_655
C22 H39C 3.4459 no 2_655
C22 H43B 3.5330 no 1_545
C22 H45A 2.9813 no 1_545
C23 H39C 3.2257 no 2_655
C23 H43B 3.5931 no 1_545
C23 H45A 3.1957 no 1_545
C24 H39B 3.5579 no 2_655
C25 H29B 3.3549 no 2_555
C25 H31A 3.5377 no 1_455
C25 H35B 3.2382 no 1_455
C26 H33A 3.0491 no 2_655
C26 H46B 3.2515 no 1_545
C27 H27A 3.5491 no 2_555
C27 H33A 3.1875 no 2_655
C27 H39B 2.8668 no 2_655
C28 H35B 3.5106 no 2_655
C28 H35C 3.3814 no 2_655
C28 H39A 3.2590 no 2_655
C28 H42 3.5429 no 2_665
C29 H25A 3.3905 no 2_555
C29 H27B 3.3926 no 2_555
C29 H35B 3.3128 no 2_655
C30 H25B 3.3981 no 1_655
C30 H25C 3.1682 no 1_655
C30 H47 3.4455 no .
C31 H4 2.9852 no 1_655
C31 H6 3.5492 no 2_656
C31 H17B 3.4898 no 2_656
C31 H25C 3.1085 no 1_655
C32 H27C 3.0652 no 2_655
C32 H41A 3.0877 no 2_665
C32 H41B 3.1180 no 2_665
C32 H41C 3.2187 no 2_665
C33 H26C 3.3404 no 2_655
C33 H27C 3.3484 no 2_655
C33 H41B 3.4962 no 2_665
C33 H41C 3.0168 no 2_665
C34 H39C 3.2286 no 2_655
C35 H15B 3.2141 no 2_656
C35 H25A 3.4074 no 1_655
C35 H29B 3.4216 no 2_655
C35 H39C 3.2878 no 2_655
C36 H41A 3.2137 no 2_665
C37 H41A 3.2213 no 2_665
C37 H42 3.4499 no .
C38 H27C 3.1270 no 2_655
C38 H35C 3.4543 no 2_655
C39 H27A 3.3062 no 2_655
C39 H27C 3.2012 no 2_655
C39 H35C 3.4032 no 2_655
C40 H37A 3.0672 no 2_665
C41 H33B 3.2501 no 2_665
C41 H33C 3.5027 no 2_665
C41 H37A 3.2122 no 2_665
C42 H33C 3.5593 no 2_665
C42 H37C 3.3439 no .
C43 H15C 3.0190 no 2_666
C43 H22 3.5224 no 1_565
C44 H16A 3.5176 no .
C44 H16B 3.2283 no .
C44 H16C 3.4490 no 2_666
C45 H4 3.5032 no 2_566
C45 H6 3.1859 no 1_565
C45 H22 3.3321 no 1_565
C45 H26B 3.5602 no 1_565
C46 H10 3.1691 no 2_566
C46 H17C 2.5820 no 2_566
C46 H26B 3.1814 no 1_565
C47 H37B 3.5051 no .
H3 Cl4 3.2904 no 1_455
H3 Cl6 3.1105 no 1_455
H3 H31B 3.3423 no 1_455
H3 H31C 2.9784 no 1_455
H4 Cl4 3.3895 no 1_455
H4 C31 2.9852 no 1_455
H4 C45 3.5032 no 2_566
H4 H31A 3.3794 no 1_455
H4 H31B 2.2210 no 1_455
H4 H31C 3.0013 no 1_455
H4 H45B 2.6088 no 2_566
H4 H46C 3.4962 no 2_566
H6 C31 3.5492 no 2_656
H6 C45 3.1859 no 1_545
H6 H31B 2.6900 no 2_656
H6 H43A 3.5485 no 1_545
H6 H45A 3.0637 no 1_545
H6 H45B 2.4228 no 1_545
H7 C12 3.4737 no 2_656
H7 C15 3.0697 no 2_656
H7 H12 2.5321 no 2_656
H7 H15A 2.5710 no 2_656
H7 H15C 2.7056 no 2_656
H7 H45A 3.5435 no 1_545
H9 H46A 3.5770 no 2_566
H10 Cl1 3.2837 no .
H10 C46 3.1691 no 2_566
H10 H46A 2.4952 no 2_566
H10 H46B 3.3771 no 2_566
H10 H46C 3.1811 no 2_566
H12 C7 3.3646 no 2_656
H12 C12 3.4324 no 2_656
H12 C13 3.0118 no 2_656
H12 H7 2.5321 no 2_656
H12 H12 3.3763 no 2_656
H12 H13 2.6182 no 2_656
H13 C12 3.0617 no 2_656
H13 H12 2.6182 no 2_656
H13 H13 3.5863 no 2_656
H13 H15A 2.8391 no 2_656
H13 H17B 3.2722 no 2_656
H15A O8 3.1316 no 2_656
H15A N2 3.4758 no 2_656
H15A C7 3.4888 no 2_656
H15A C13 3.5145 no 2_656
H15A H7 2.5710 no 2_656
H15A H13 2.8391 no 2_656
H15A H23 3.5374 no 2_656
H15A H35A 3.4042 no 2_656
H15B O8 3.3835 no 2_656
H15B C35 3.2141 no 2_656
H15B H23 3.3371 no 2_656
H15B H35A 2.3660 no 2_656
H15B H35B 3.4702 no 2_656
H15B H43A 3.5969 no 2_666
H15B H43B 3.1602 no 2_666
H15C C7 3.5516 no 2_656
H15C C43 3.0190 no 2_666
H15C H7 2.7056 no 2_656
H15C H23 3.4899 no 2_656
H15C H43A 2.4572 no 2_666
H15C H43B 2.7160 no 2_666
H15C H44C 3.4081 no 2_666
H16A Cl2 3.0910 no 2_666
H16A C44 3.5176 no .
H16A H44A 3.5443 no .
H16A H44B 3.2066 no .
H16A H44C 3.2315 no .
H16A H44C 2.8768 no 2_666
H16B Cl1 3.2156 no .
H16B C44 3.2283 no .
H16B H44A 2.8100 no .
H16B H44B 3.1522 no .
H16B H44C 3.1899 no .
H16C Cl1 3.5282 no .
H16C C44 3.4490 no 2_666
H16C H43A 3.1588 no 2_666
H16C H44C 3.5607 no .
H16C H44C 2.6804 no 2_666
H17A H35A 3.2626 no 2_656
H17A H35B 3.2993 no 2_656
H17A H46B 3.3069 no 2_566
H17B O3 3.3550 no 2_656
H17B O8 3.4935 no 2_656
H17B C31 3.4898 no 2_656
H17B H13 3.2722 no 2_656
H17B H31A 2.6511 no 2_656
H17B H46B 3.2372 no 2_566
H17B H46C 3.3071 no 2_566
H17C C46 2.5820 no 2_566
H17C H31A 3.3642 no 2_656
H17C H46A 2.6897 no 2_566
H17C H46B 2.0510 no 2_566
H17C H46C 2.6064 no 2_566
H19 Cl6 2.8557 no 1_455
H19 H31C 3.3214 no 1_455
H19 H39B 3.5788 no 2_655
H20 O4 2.9969 no 1_455
H20 H27A 3.2043 no 2_555
H20 H27B 3.4459 no 2_555
H20 H31C 3.0287 no 1_455
H20 H39B 3.0243 no 2_655
H22 Cl3 2.9029 no 1_545
H22 O15 3.2738 no 1_545
H22 C43 3.5224 no 1_545
H22 C45 3.3321 no 1_545
H22 H43B 2.8432 no 1_545
H22 H45A 2.6620 no 1_545
H22 H46B 3.5374 no 1_545
H23 Cl3 3.5723 no 1_545
H23 H15A 3.5374 no 2_656
H23 H15B 3.3371 no 2_656
H23 H15C 3.4899 no 2_656
H23 H43B 2.9734 no 1_545
H23 H45A 3.0736 no 1_545
H25A O11 3.5115 no 1_455
H25A C29 3.3905 no 2_555
H25A C35 3.4074 no 1_455
H25A H29B 2.4320 no 2_555
H25A H35B 2.4560 no 1_455
H25A H39A 3.2766 no 1_455
H25B O4 2.9027 no 1_455
H25B O11 2.7321 no 1_455
H25B C30 3.3981 no 1_455
H25B H27A 3.3621 no 2_555
H25B H31C 3.5429 no 1_455
H25B H35B 3.4305 no 1_455
H25B H39A 3.5452 no 1_455
H25B H39B 3.4406 no 1_455
H25C O4 3.2939 no 1_455
H25C C30 3.1682 no 1_455
H25C C31 3.1085 no 1_455
H25C H31A 2.6502 no 1_455
H25C H31C 3.1042 no 1_455
H25C H35B 3.4076 no 1_455
H25C H46B 3.5616 no 1_545
H26A H29B 3.0747 no 2_555
H26A H29C 3.5722 no 2_555
H26A H33A 2.8110 no 2_655
H26B C45 3.5602 no 1_545
H26B C46 3.1814 no 1_545
H26B H45A 3.3587 no 1_545
H26B H46B 2.2780 no 1_545
H26C Cl3 3.4345 no 1_545
H26C C33 3.3404 no 2_655
H26C H33A 2.5005 no 2_655
H26C H33C 3.4578 no 2_655
H27A O11 3.5367 no 2_655
H27A C27 3.5491 no 2_555
H27A C39 3.3062 no 2_655
H27A H20 3.2043 no 2_555
H27A H25B 3.3621 no 2_555
H27A H27A 2.6331 no 2_555
H27A H39B 2.4012 no 2_655
H27B O5 3.2881 no 2_655
H27B C29 3.3926 no 2_555
H27B H20 3.4459 no 2_555
H27B H29A 3.0663 no 2_555
H27B H29B 2.8181 no 2_555
H27B H33A 2.8743 no 2_655
H27C O5 2.9188 no 2_655
H27C O11 3.3224 no 2_655
H27C C32 3.0652 no 2_655
H27C C33 3.3484 no 2_655
H27C C38 3.1270 no 2_655
H27C C39 3.2012 no 2_655
H27C H33A 2.7286 no 2_655
H27C H39B 2.5569 no 2_655
H27C H39C 3.5458 no 2_655
H29A Cl5 3.4600 no 2_665
H29A H27B 3.0663 no 2_555
H29B C25 3.3549 no 2_555
H29B C35 3.4216 no 2_655
H29B H25A 2.4320 no 2_555
H29B H26A 3.0747 no 2_555
H29B H27B 2.8181 no 2_555
H29B H35B 2.6195 no 2_655
H29B H35C 3.4498 no 2_655
H29B H39A 3.0025 no 2_655
H29C Cl2 3.0378 no 2_665
H29C H26A 3.5722 no 2_555
H29C H35B 3.4757 no 2_655
H29C H42 3.4509 no 2_665
H31A C17 3.3960 no 2_656
H31A C25 3.5377 no 1_655
H31A H4 3.3794 no 1_655
H31A H17B 2.6511 no 2_656
H31A H17C 3.3642 no 2_656
H31A H25C 2.6502 no 1_655
H31A H46B 3.4222 no 1_645
H31A H46C 2.9861 no 1_645
H31B Cl4 3.0010 no .
H31B C3 3.3950 no 1_655
H31B C4 2.7860 no 1_655
H31B C6 3.3878 no 2_656
H31B H3 3.3423 no 1_655
H31B H4 2.2210 no 1_655
H31B H6 2.6900 no 2_656
H31C Cl4 3.4450 no .
H31C C3 3.1438 no 1_655
H31C C4 3.1384 no 1_655
H31C C19 3.0606 no 1_655
H31C C20 2.8675 no 1_655
H31C C21 3.3032 no 1_655
H31C H3 2.9784 no 1_655
H31C H4 3.0013 no 1_655
H31C H19 3.3214 no 1_655
H31C H20 3.0287 no 1_655
H31C H25B 3.5429 no 1_655
H31C H25C 3.1042 no 1_655
H33A C26 3.0491 no 2_655
H33A C27 3.1875 no 2_655
H33A H26A 2.8110 no 2_655
H33A H26C 2.5005 no 2_655
H33A H27B 2.8743 no 2_655
H33A H27C 2.7286 no 2_655
H33B C41 3.2501 no 2_665
H33B H41A 3.2702 no 2_665
H33B H41B 3.4598 no 2_665
H33B H41C 2.5613 no 2_665
H33C Cl1 2.9488 no 2_665
H33C Cl3 3.5907 no 2_665
H33C C41 3.5027 no 2_665
H33C C42 3.5593 no 2_665
H33C H26C 3.4578 no 2_655
H33C H41B 3.2781 no 2_665
H33C H41C 2.9418 no 2_665
H33C H42 3.5081 no 2_665
H35A Cl2 3.5117 no 1_545
H35A Cl3 3.1949 no 1_545
H35A C15 3.2645 no 2_656
H35A H15A 3.4042 no 2_656
H35A H15B 2.3660 no 2_656
H35A H17A 3.2626 no 2_656
H35B C25 3.2382 no 1_655
H35B C28 3.5106 no 2_655
H35B C29 3.3128 no 2_655
H35B H15B 3.4702 no 2_656
H35B H17A 3.2993 no 2_656
H35B H25A 2.4560 no 1_655
H35B H25B 3.4305 no 1_655
H35B H25C 3.4076 no 1_655
H35B H29B 2.6195 no 2_655
H35B H29C 3.4757 no 2_655
H35C O1 3.4204 no 2_655
H35C O12 2.7366 no 2_655
H35C C28 3.3814 no 2_655
H35C C38 3.4543 no 2_655
H35C C39 3.4032 no 2_655
H35C H29B 3.4498 no 2_655
H35C H39C 2.6361 no 2_655
H37A O1 3.0900 no 2_665
H37A O6 3.5988 no 2_665
H37A O13 2.5490 no 2_665
H37A C40 3.0672 no 2_665
H37A C41 3.2122 no 2_665
H37A H41A 2.5745 no 2_665
H37A H42 3.2767 no .
H37B Cl4 3.1930 no .
H37B Cl5 3.1519 no .
H37B C47 3.5051 no .
H37B H41A 3.5007 no 2_665
H37B H42 3.5976 no .
H37B H47 3.5595 no .
H37C Cl1 2.8679 no .
H37C C42 3.3439 no .
H37C H42 2.9448 no .
H39A O2 2.7854 no 2_655
H39A O7 3.2836 no 2_655
H39A C28 3.2590 no 2_655
H39A H25A 3.2766 no 1_655
H39A H25B 3.5452 no 1_655
H39A H29B 3.0025 no 2_655
H39B O2 3.5160 no 2_655
H39B C18 3.5892 no 2_655
H39B C19 3.1354 no 2_655
H39B C20 2.7736 no 2_655
H39B C21 2.9464 no 2_655
H39B C22 3.4110 no 2_655
H39B C24 3.5579 no 2_655
H39B C27 2.8668 no 2_655
H39B H19 3.5788 no 2_655
H39B H20 3.0243 no 2_655
H39B H25B 3.4406 no 1_655
H39B H27A 2.4012 no 2_655
H39B H27C 2.5569 no 2_655
H39C O2 3.2465 no 2_655
H39C O7 2.4830 no 2_655
H39C C18 3.1854 no 2_655
H39C C19 3.3536 no 2_655
H39C C20 3.5424 no 2_655
H39C C22 3.4459 no 2_655
H39C C23 3.2257 no 2_655
H39C C34 3.2286 no 2_655
H39C C35 3.2878 no 2_655
H39C H27C 3.5458 no 2_655
H39C H35C 2.6361 no 2_655
H41A Cl5 3.3162 no 2_665
H41A O5 3.3810 no 2_665
H41A O6 3.1381 no 2_665
H41A O10 2.6754 no 2_665
H41A O13 3.1136 no 2_665
H41A C32 3.0877 no 2_665
H41A C36 3.2137 no 2_665
H41A C37 3.2213 no 2_665
H41A H33B 3.2702 no 2_665
H41A H37A 2.5745 no 2_665
H41A H37B 3.5007 no 2_665
H41B O6 2.5792 no 2_665
H41B O13 2.8115 no 2_665
H41B C32 3.1180 no 2_665
H41B C33 3.4962 no 2_665
H41B H33B 3.4598 no 2_665
H41B H33C 3.2781 no 2_665
H41C Cl6 3.1359 no 1_455
H41C O6 3.2848 no 2_665
H41C C32 3.2187 no 2_665
H41C C33 3.0168 no 2_665
H41C H33B 2.5613 no 2_665
H41C H33C 2.9418 no 2_665
H42 Pt4 3.2169 no 2_665
H42 O1 2.3799 no 2_665
H42 O6 2.4340 no 2_665
H42 O12 3.4421 no 2_665
H42 C28 3.5429 no 2_665
H42 C37 3.4499 no .
H42 H29C 3.4509 no 2_665
H42 H33C 3.5081 no 2_665
H42 H37A 3.2767 no .
H42 H37B 3.5976 no .
H42 H37C 2.9448 no .
H43A C15 3.3846 no 2_666
H43A H6 3.5485 no 1_565
H43A H15B 3.5969 no 2_666
H43A H15C 2.4572 no 2_666
H43A H16C 3.1588 no 2_666
H43B Cl3 2.8617 no .
H43B C15 3.3803 no 2_666
H43B C22 3.5330 no 1_565
H43B C23 3.5931 no 1_565
H43B H15B 3.1602 no 2_666
H43B H15C 2.7160 no 2_666
H43B H22 2.8432 no 1_565
H43B H23 2.9734 no 1_565
H44A Cl1 3.1648 no .
H44A Cl3 3.2923 no .
H44A C16 3.5353 no .
H44A H16A 3.5443 no .
H44A H16B 2.8100 no .
H44B H16A 3.2066 no .
H44B H16B 3.1522 no .
H44C Cl2 3.5274 no .
H44C C16 3.5166 no .
H44C C16 3.2238 no 2_666
H44C H15C 3.4081 no 2_666
H44C H16A 3.2315 no .
H44C H16A 2.8768 no 2_666
H44C H16B 3.1899 no .
H44C H16C 3.5607 no .
H44C H16C 2.6804 no 2_666
H45A C5 3.3548 no 1_565
H45A C6 2.9665 no 1_565
H45A C7 3.2675 no 1_565
H45A C22 2.9813 no 1_565
H45A C23 3.1957 no 1_565
H45A H6 3.0637 no 1_565
H45A H7 3.5435 no 1_565
H45A H22 2.6620 no 1_565
H45A H23 3.0736 no 1_565
H45A H26B 3.3587 no 1_565
H45B C4 3.1233 no 2_566
H45B C5 3.3027 no 1_565
H45B C5 3.4562 no 2_566
H45B C6 2.8017 no 1_565
H45B C7 3.5966 no 1_565
H45B H4 2.6088 no 2_566
H45B H6 2.4228 no 1_565
H46A C10 3.1349 no 2_566
H46A H9 3.5770 no 2_566
H46A H10 2.4952 no 2_566
H46A H17C 2.6897 no 2_566
H46B C17 2.9590 no 2_566
H46B C26 3.2515 no 1_565
H46B H10 3.3771 no 2_566
H46B H17A 3.3069 no 2_566
H46B H17B 3.2372 no 2_566
H46B H17C 2.0510 no 2_566
H46B H22 3.5374 no 1_565
H46B H25C 3.5616 no 1_565
H46B H26B 2.2780 no 1_565
H46B H31A 3.4222 no 1_465
H46C C4 3.3346 no 2_566
H46C C5 3.4326 no 1_565
H46C C5 3.1528 no 2_566
H46C C6 3.5988 no 2_566
H46C C10 3.4267 no 2_566
H46C C17 3.3789 no 2_566
H46C H4 3.4962 no 2_566
H46C H10 3.1811 no 2_566
H46C H17B 3.3071 no 2_566
H46C H17C 2.6064 no 2_566
H46C H31A 2.9861 no 1_465
H47 O4 2.8167 no .
H47 O5 3.3587 no .
H47 O10 2.7915 no .
H47 C30 3.4455 no .
H47 H37B 3.5595 no .
